data_7012122
loop_
_publ_author_name
'Wong, Wai-Yeung'
'Wong, Chun-Kin'
'Lu, Guo-Liang'
'Cheah, Kok-Wai'
'Shi, Jian-Xin'
'Lin, Zhenyang'

_publ_section_title
;
 Synthesis, structures and optical spectroscopy of photoluminescent
 platinum-linked poly(silylacetylenes)
;
_journal_issue 24
_journal_name_full 'Journal of the Chemical Society, Dalton Transactions'
_journal_page_first 4587
_journal_paper_doi 10.1039/b207575j
_journal_year 2002
_chemical_formula_sum 'C42 H70 P4 Pt2'
_chemical_formula_weight 1089.04
_chemical_name_systematic
; 
? 
;
_space_group_IT_number 43
_symmetry_cell_setting orthorhombic
_symmetry_space_group_name_Hall 'F 2 -2d'
_symmetry_space_group_name_H-M 'F d d 2'
_atom_sites_solution_hydrogens geom
_atom_sites_solution_primary direct
_atom_sites_solution_secondary difmap
_audit_creation_method SHELXL-97
_cell_angle_alpha 90.00
_cell_angle_beta 90.00
_cell_angle_gamma 90.00
_cell_formula_units_Z 8
_cell_length_a 16.1148(13)
_cell_length_b 65.387(5)
_cell_length_c 9.1219(8)
_cell_measurement_temperature 293(2)
_cell_volume 9611.7(14)
_computing_data_reduction SAINT
_computing_structure_refinement 'SHELXL-97 (Sheldrick, 1997)'
_computing_structure_solution 'SHELXS-97 (Sheldrick, 1990)'
_diffrn_ambient_temperature 293(2)
_diffrn_measured_fraction_theta_full 0.990
_diffrn_measured_fraction_theta_max 0.990
_diffrn_measurement_device_type 'Smart CCD'
_diffrn_radiation_monochromator graphite
_diffrn_radiation_source 'fine-focus sealed tube'
_diffrn_radiation_type MoK\a
_diffrn_radiation_wavelength 0.71073
_diffrn_reflns_av_R_equivalents 0.0386
_diffrn_reflns_av_sigmaI/netI 0.0268
_diffrn_reflns_limit_h_max 20
_diffrn_reflns_limit_h_min -20
_diffrn_reflns_limit_k_max 84
_diffrn_reflns_limit_k_min -68
_diffrn_reflns_limit_l_max 9
_diffrn_reflns_limit_l_min -11
_diffrn_reflns_number 13649
_diffrn_reflns_theta_full 27.50
_diffrn_reflns_theta_max 27.50
_diffrn_reflns_theta_min 2.49
_exptl_absorpt_coefficient_mu 5.973
_exptl_absorpt_correction_T_max 1.0000
_exptl_absorpt_correction_T_min 0.5196
_exptl_absorpt_correction_type SADABS
_exptl_crystal_colour colorless
_exptl_crystal_density_diffrn 1.505
_exptl_crystal_density_method 'not measured'
_exptl_crystal_description block
_exptl_crystal_F_000 4304
_exptl_crystal_size_max 0.30
_exptl_crystal_size_mid 0.12
_exptl_crystal_size_min 0.09
_refine_diff_density_max 1.408
_refine_diff_density_min -1.271
_refine_diff_density_rms 0.092
_refine_ls_abs_structure_details 'Flack H D (1983), Acta Cryst. A39, 876-881'
_refine_ls_abs_structure_Flack 0.00
_refine_ls_extinction_expression Fc^*^=kFc[1+0.001xFc^2^\l^3^/sin(2\q)]^-1/4^
_refine_ls_extinction_method SHELXL
_refine_ls_goodness_of_fit_ref 1.056
_refine_ls_hydrogen_treatment mixed
_refine_ls_matrix_type full
_refine_ls_number_parameters 218
_refine_ls_number_reflns 4852
_refine_ls_number_restraints 1
_refine_ls_restrained_S_all 1.056
_refine_ls_R_factor_all 0.0365
_refine_ls_R_factor_gt 0.0346
_refine_ls_shift/su_max 0.002
_refine_ls_shift/su_mean 0.000
_refine_ls_structure_factor_coef Fsqd
_refine_ls_weighting_details
;
calc w=1/[\s^2^(Fo^2^)+(0.0509P)^2^+55.3103P] where 
P=(Fo^2^+2Fc^2^)/3
;
_refine_ls_weighting_scheme calc
_refine_ls_wR_factor_gt 0.0891
_refine_ls_wR_factor_ref 0.0902
_reflns_number_gt 4642
_reflns_number_total 4852
_reflns_threshold_expression >2sigma(I)
_cod_data_source_file b207575j.txt
_cod_data_source_block wy0605wc
_cod_depositor_comments
;
The following automatic conversions were performed:
'_symmetry_cell_setting' value 'Orthorhombic' changed to 'orthorhombic'
according to '/home/saulius/struct/CIF-dictionaries/cif_core.dic'
dictionary named 'cif_core.dic' version 2.4.1 from 2010-06-29.

Automatic conversion script
Id: cif_fix_enum 1527 2010-12-29 10:47:43Z saulius 
;
_cod_original_cell_volume 9611.8(14)
_cod_original_sg_symbol_H-M Fdd2
_cod_database_code 7012122

loop_
_symmetry_equiv_pos_as_xyz
'x, y, z'
'-x, -y, z'
'x+1/4, -y+1/4, z+1/4'
'-x+1/4, y+1/4, z+1/4'
'x, y+1/2, z+1/2'
'-x, -y+1/2, z+1/2'
'x+1/4, -y+3/4, z+3/4'
'-x+1/4, y+3/4, z+3/4'
'x+1/2, y, z+1/2'
'-x+1/2, -y, z+1/2'
'x+3/4, -y+1/4, z+3/4'
'-x+3/4, y+1/4, z+3/4'
'x+1/2, y+1/2, z'
'-x+1/2, -y+1/2, z'
'x+3/4, -y+3/4, z+1/4'
'-x+3/4, y+3/4, z+1/4'

loop_
_atom_site_label
_atom_site_type_symbol
_atom_site_fract_x
_atom_site_fract_y
_atom_site_fract_z
_atom_site_U_iso_or_equiv
_atom_site_adp_type
_atom_site_occupancy
_atom_site_symmetry_multiplicity
_atom_site_calc_flag
_atom_site_refinement_flags
_atom_site_disorder_assembly
_atom_site_disorder_group
C1 C 0.6933(5) 0.92000(11) 0.3374(10) 0.054(2) Uani 1 1 d . . .
C2 C 0.6934(5) 0.91005(14) 0.2016(12) 0.067(2) Uani 1 1 d . . .
H2A H 0.7277 0.9150 0.1276 0.081 Uiso 1 1 calc R . .
C3 C 0.6429(6) 0.89267(17) 0.1727(14) 0.086(4) Uani 1 1 d . . .
H3A H 0.6456 0.8861 0.0825 0.103 Uiso 1 1 calc R . .
C4 C 0.5910(6) 0.88595(15) 0.2781(17) 0.084(4) Uani 1 1 d . . .
H4A H 0.5576 0.8746 0.2597 0.101 Uiso 1 1 calc R . .
C5 C 0.5867(6) 0.89525(14) 0.4094(15) 0.079(4) Uani 1 1 d . . .
H5A H 0.5500 0.8905 0.4803 0.094 Uiso 1 1 calc R . .
C6 C 0.6377(5) 0.91223(12) 0.4393(11) 0.061(2) Uani 1 1 d . . .
H6A H 0.6340 0.9185 0.5307 0.073 Uiso 1 1 calc R . .
C7 C 0.8481(6) 0.89486(13) 0.4542(14) 0.074(3) Uani 1 1 d . . .
H7A H 0.8009 0.8928 0.5186 0.089 Uiso 1 1 calc R . .
H7B H 0.8304 0.8913 0.3558 0.089 Uiso 1 1 calc R . .
C8 C 0.9161(9) 0.87983(17) 0.4999(17) 0.101(4) Uani 1 1 d . . .
H8A H 0.8949 0.8661 0.4955 0.152 Uiso 1 1 calc R . .
H8B H 0.9335 0.8828 0.5982 0.152 Uiso 1 1 calc R . .
H8C H 0.9626 0.8811 0.4347 0.152 Uiso 1 1 calc R . .
C9 C 0.9082(10) 0.9275(2) 0.641(2) 0.120(6) Uani 1 1 d . . .
H9A H 0.9529 0.9182 0.6669 0.144 Uiso 1 1 calc R . .
H9B H 0.9303 0.9413 0.6437 0.144 Uiso 1 1 calc R . .
C10 C 0.8407(17) 0.9257(4) 0.7551(17) 0.166(9) Uani 1 1 d . . .
H10A H 0.8629 0.9289 0.8500 0.249 Uiso 1 1 calc R . .
H10B H 0.8194 0.9120 0.7557 0.249 Uiso 1 1 calc R . .
H10C H 0.7966 0.9351 0.7321 0.249 Uiso 1 1 calc R . .
C11 C 0.9680(7) 0.9240(2) 0.352(3) 0.136(7) Uani 1 1 d . . .
H11A H 0.9920 0.9375 0.3666 0.163 Uiso 1 1 calc R . .
H11B H 1.0077 0.9139 0.3860 0.163 Uiso 1 1 calc R . .
C12 C 0.9494(15) 0.9206(4) 0.184(3) 0.208(14) Uani 1 1 d . . .
H12A H 1.0000 0.9218 0.1288 0.312 Uiso 1 1 calc R . .
H12B H 0.9103 0.9306 0.1504 0.312 Uiso 1 1 calc R . .
H12C H 0.9266 0.9071 0.1695 0.312 Uiso 1 1 calc R . .
C13 C 0.5810(8) 0.96509(19) 0.4432(16) 0.094(4) Uani 1 1 d . . .
H13A H 0.5387 0.9748 0.4130 0.112 Uiso 1 1 calc R . .
H13B H 0.5569 0.9515 0.4404 0.112 Uiso 1 1 calc R . .
C14 C 0.6079(14) 0.9699(3) 0.599(2) 0.167(9) Uani 1 1 d . . .
H14A H 0.5607 0.9691 0.6631 0.251 Uiso 1 1 calc R . .
H14B H 0.6307 0.9835 0.6026 0.251 Uiso 1 1 calc R . .
H14C H 0.6491 0.9602 0.6298 0.251 Uiso 1 1 calc R . .
C15 C 0.6192(8) 0.96138(17) 0.1394(18) 0.089(3) Uani 1 1 d . . .
H15A H 0.5932 0.9480 0.1422 0.107 Uiso 1 1 calc R . .
H15B H 0.5760 0.9715 0.1234 0.107 Uiso 1 1 calc R . .
C16 C 0.6809(16) 0.9621(3) 0.0121(16) 0.159(9) Uani 1 1 d . . .
H16A H 0.6522 0.9595 -0.0783 0.238 Uiso 1 1 calc R . .
H16B H 0.7230 0.9520 0.0265 0.238 Uiso 1 1 calc R . .
H16C H 0.7061 0.9754 0.0080 0.238 Uiso 1 1 calc R . .
C17 C 0.6998(8) 0.99291(15) 0.3082(16) 0.091(4) Uani 1 1 d . . .
H17A H 0.7305 0.9959 0.3973 0.109 Uiso 1 1 calc R . .
H17B H 0.7379 0.9946 0.2269 0.109 Uiso 1 1 calc R . .
C18 C 0.6321(9) 1.00883(19) 0.2930(19) 0.113(5) Uani 1 1 d . . .
H18A H 0.6564 1.0222 0.2923 0.169 Uiso 1 1 calc R . .
H18B H 0.5943 1.0077 0.3741 0.169 Uiso 1 1 calc R . .
H18C H 0.6025 1.0066 0.2030 0.169 Uiso 1 1 calc R . .
C19 C 0.8570(4) 0.96628(11) 0.3991(11) 0.052(2) Uani 1 1 d . . .
C20 C 0.9115(5) 0.97912(11) 0.4043(10) 0.055(2) Uani 1 1 d . . .
C21 C 0.9731(4) 0.99358(12) 0.4057(11) 0.056(2) Uani 1 1 d . . .
P1 P 0.87368(13) 0.92182(3) 0.4556(3) 0.0612(6) Uani 1 1 d . . .
P2 P 0.66903(13) 0.96630(3) 0.3140(3) 0.0547(5) Uani 1 1 d . . .
Pt1 Pt 0.772948(14) 0.943963(4) 0.37551(6) 0.04715(10) Uani 1 1 d . . .

loop_
_atom_site_aniso_label
_atom_site_aniso_U_11
_atom_site_aniso_U_22
_atom_site_aniso_U_33
_atom_site_aniso_U_23
_atom_site_aniso_U_13
_atom_site_aniso_U_12
C1 0.041(3) 0.043(3) 0.077(7) 0.005(3) -0.010(3) -0.002(3)
C2 0.052(5) 0.065(5) 0.085(7) -0.015(5) -0.005(4) -0.005(4)
C3 0.067(6) 0.081(6) 0.109(10) -0.037(6) -0.031(6) -0.003(5)
C4 0.056(5) 0.053(5) 0.143(12) 0.005(6) -0.020(6) -0.016(4)
C5 0.058(5) 0.053(5) 0.125(12) 0.022(5) 0.000(5) -0.017(4)
C6 0.053(4) 0.047(4) 0.082(6) 0.006(4) -0.001(4) -0.014(3)
C7 0.064(5) 0.047(4) 0.111(8) -0.004(5) -0.020(5) -0.003(4)
C8 0.102(9) 0.063(6) 0.139(12) 0.002(6) -0.041(8) 0.015(6)
C9 0.130(12) 0.080(7) 0.151(15) -0.018(10) -0.074(13) 0.008(7)
C10 0.25(3) 0.18(2) 0.061(9) 0.001(10) -0.011(13) 0.05(2)
C11 0.057(6) 0.091(8) 0.26(2) -0.005(14) 0.019(12) 0.017(5)
C12 0.165(18) 0.22(2) 0.24(3) -0.06(2) 0.14(2) -0.043(18)
C13 0.077(7) 0.088(7) 0.117(11) 0.025(7) 0.036(7) 0.020(6)
C14 0.20(2) 0.188(19) 0.111(17) 0.010(14) 0.071(15) 0.072(16)
C15 0.097(7) 0.076(6) 0.094(9) 0.017(7) -0.024(8) -0.001(5)
C16 0.26(3) 0.166(17) 0.050(8) 0.003(9) 0.005(11) 0.042(18)
C17 0.088(7) 0.054(5) 0.132(11) 0.003(6) -0.028(7) -0.006(5)
C18 0.110(10) 0.070(7) 0.158(14) 0.015(8) -0.044(10) 0.007(7)
C19 0.039(3) 0.046(3) 0.069(6) 0.005(4) -0.002(4) -0.004(3)
C20 0.047(4) 0.048(4) 0.069(6) -0.004(3) -0.002(4) -0.011(3)
C21 0.044(4) 0.047(4) 0.078(7) 0.001(4) -0.001(4) -0.003(3)
P1 0.0413(10) 0.0511(11) 0.0912(18) -0.0050(11) -0.0062(10) -0.0010(8)
P2 0.0488(11) 0.0478(10) 0.0676(13) 0.0071(9) -0.0047(9) -0.0044(8)
Pt1 0.03721(12) 0.04410(12) 0.06016(16) -0.00025(13) 0.00110(13) -0.00894(9)

loop_
_atom_type_symbol
_atom_type_description
_atom_type_scat_dispersion_real
_atom_type_scat_dispersion_imag
_atom_type_scat_source
C C 0.0033 0.0016 'International Tables Vol C Tables 4.2.6.8 and 6.1.1.4'
H H 0.0000 0.0000 'International Tables Vol C Tables 4.2.6.8 and 6.1.1.4'
P P 0.1023 0.0942 'International Tables Vol C Tables 4.2.6.8 and 6.1.1.4'
Pt Pt -1.7033 8.3905 'International Tables Vol C Tables 4.2.6.8 and 6.1.1.4'

loop_
_geom_angle_atom_site_label_1
_geom_angle_atom_site_label_2
_geom_angle_atom_site_label_3
_geom_angle
_geom_angle_site_symmetry_1
_geom_angle_site_symmetry_3
_geom_angle_publ_flag
C6 C1 C2 115.0(8) . . ?
C6 C1 Pt1 124.7(7) . . ?
C2 C1 Pt1 120.3(6) . . ?
C1 C2 C3 122.4(10) . . ?
C4 C3 C2 118.9(11) . . ?
C5 C4 C3 121.3(9) . . ?
C4 C5 C6 119.9(10) . . ?
C1 C6 C5 122.4(10) . . ?
C8 C7 P1 117.4(7) . . ?
C10 C9 P1 113.8(12) . . ?
C12 C11 P1 109.8(12) . . ?
C14 C13 P2 111.7(11) . . ?
C16 C15 P2 111.9(11) . . ?
C18 C17 P2 117.7(9) . . ?
C20 C19 Pt1 174.7(8) . . ?
C19 C20 C21 178.3(11) . . ?
C21 C21 C20 179.3(9) 2_775 . ?
C11 P1 C7 105.4(6) . . ?
C11 P1 C9 102.4(10) . . ?
C7 P1 C9 105.9(6) . . ?
C11 P1 Pt1 112.4(7) . . ?
C7 P1 Pt1 116.8(3) . . ?
C9 P1 Pt1 112.6(5) . . ?
C17 P2 C15 105.5(6) . . ?
C17 P2 C13 105.7(6) . . ?
C15 P2 C13 102.3(7) . . ?
C17 P2 Pt1 114.8(4) . . ?
C15 P2 Pt1 115.2(4) . . ?
C13 P2 Pt1 112.2(4) . . ?
C19 Pt1 C1 175.0(4) . . ?
C19 Pt1 P2 93.2(2) . . ?
C1 Pt1 P2 89.3(2) . . ?
C19 Pt1 P1 87.0(2) . . ?
C1 Pt1 P1 90.8(2) . . ?
P2 Pt1 P1 175.57(10) . . ?

loop_
_geom_bond_atom_site_label_1
_geom_bond_atom_site_label_2
_geom_bond_distance
_geom_bond_site_symmetry_2
_geom_bond_publ_flag
C1 C6 1.388(12) . ?
C1 C2 1.399(13) . ?
C1 Pt1 2.055(7) . ?
C2 C3 1.422(13) . ?
C3 C4 1.348(18) . ?
C4 C5 1.345(18) . ?
C5 C6 1.409(11) . ?
C7 C8 1.530(14) . ?
C7 P1 1.810(9) . ?
C9 C10 1.51(3) . ?
C9 P1 1.822(18) . ?
C11 C12 1.58(4) . ?
C11 P1 1.795(17) . ?
C13 C14 1.52(2) . ?
C13 P2 1.846(11) . ?
C15 C16 1.53(2) . ?
C15 P2 1.812(15) . ?
C17 C18 1.515(16) . ?
C17 P2 1.810(10) . ?
C19 C20 1.217(10) . ?
C19 Pt1 2.002(7) . ?
C20 C21 1.370(10) . ?
C21 C21 1.208(14) 2_775 ?
P1 Pt1 2.295(2) . ?
P2 Pt1 2.292(2) . ?
